data_7244059
loop_
_publ_author_name
'Hughes, David S.'
'Bingham, Ann L.'
'Hursthouse, Michael B.'
'Threlfall, Terry L.'
'Bond, Andrew D.'

_publ_section_title
;
 The extensive solid-form landscape of sulfathiazole: geometrical
 similarity and interaction energies
;
_journal_issue 3
_journal_name_full CrystEngComm
_journal_page_first 609
_journal_page_last 619
_journal_paper_doi 10.1039/D1CE01516H
_journal_volume 24
_journal_year 2022
_chemical_formula_moiety 'C9 H9 N3 O2 S2, C4 H6 O2'
_chemical_formula_sum 'C13 H15 N3 O4 S2'
_chemical_formula_weight 341.40
_chemical_name_common 'Sulfathiazole, gamma-butyrolactone'
_chemical_name_systematic 'Sulfathiazole, 4-butyrolactone (1:1) solvate'
_space_group_crystal_system monoclinic
_space_group_IT_number 14
_space_group_name_Hall '-P 2ybc'
_space_group_name_H-M_alt 'P 1 21/c 1'
_atom_sites_solution_hydrogens mixed
_atom_sites_solution_primary dual
_atom_sites_solution_secondary difmap
_audit_creation_method SHELXL-2018/1
_audit_update_record
;
2021-11-08 deposited with the CCDC.	2021-12-10 downloaded from the CCDC.
;
_cell_angle_alpha 90
_cell_angle_beta 91.03(3)
_cell_angle_gamma 90
_cell_formula_units_Z 4
_cell_length_a 8.636(2)
_cell_length_b 19.187(4)
_cell_length_c 9.354(2)
_cell_measurement_reflns_used 50
_cell_measurement_temperature 293(2)
_cell_measurement_theta_max 74.23
_cell_measurement_theta_min 4.61
_cell_volume 1549.7(6)
_computing_cell_refinement 'CAD4 Express (Enraf Nonius, 1992)'
_computing_data_collection 'CAD4 Express (Enraf Nonius, 1992)'
_computing_data_reduction 'XCAD4 (Harms, 1996)'
_computing_molecular_graphics 'Mercury (Macrae et al., 2008)'
_computing_publication_material SHELXL
_computing_structure_refinement 'SHELXL (Sheldrick, 2015)'
_computing_structure_solution 'SHELXT (Sheldrick, 2015)'
_diffrn_ambient_temperature 293(2)
_diffrn_measured_fraction_theta_full 0.965
_diffrn_measured_fraction_theta_max 0.968
_diffrn_measurement_device_type 'Enraf Nonius TurboCAD4'
_diffrn_measurement_method 'non-profiled omega scans'
_diffrn_radiation_type CuK\a
_diffrn_radiation_wavelength 1.54178
_diffrn_reflns_av_R_equivalents 0.0174
_diffrn_reflns_av_unetI/netI 0.0515
_diffrn_reflns_Laue_measured_fraction_full 0.965
_diffrn_reflns_Laue_measured_fraction_max 0.968
_diffrn_reflns_limit_h_max 10
_diffrn_reflns_limit_h_min -10
_diffrn_reflns_limit_k_max 23
_diffrn_reflns_limit_k_min 0
_diffrn_reflns_limit_l_max 0
_diffrn_reflns_limit_l_min -11
_diffrn_reflns_number 3240
_diffrn_reflns_point_group_measured_fraction_full 0.965
_diffrn_reflns_point_group_measured_fraction_max 0.968
_diffrn_reflns_theta_full 67.679
_diffrn_reflns_theta_max 74.232
_diffrn_reflns_theta_min 4.609
_diffrn_source 'fine-focus sealed tube'
_exptl_absorpt_coefficient_mu 3.318
_exptl_absorpt_correction_T_max 1.000
_exptl_absorpt_correction_T_min 0.881
_exptl_absorpt_correction_type psi-scan
_exptl_absorpt_process_details 'North, Phillips & Mathews, 1968'
_exptl_crystal_colour colourless
_exptl_crystal_density_diffrn 1.463
_exptl_crystal_description block
_exptl_crystal_F_000 712
_exptl_crystal_size_max 0.300
_exptl_crystal_size_mid 0.300
_exptl_crystal_size_min 0.300
_refine_diff_density_max 0.394
_refine_diff_density_min -0.405
_refine_diff_density_rms 0.056
_refine_ls_extinction_method none
_refine_ls_goodness_of_fit_ref 1.118
_refine_ls_hydrogen_treatment mixed
_refine_ls_matrix_type full
_refine_ls_number_parameters 206
_refine_ls_number_reflns 3059
_refine_ls_number_restraints 3
_refine_ls_restrained_S_all 1.118
_refine_ls_R_factor_all 0.0978
_refine_ls_R_factor_gt 0.0554
_refine_ls_shift/su_max 0.001
_refine_ls_shift/su_mean 0.000
_refine_ls_structure_factor_coef Fsqd
_refine_ls_weighting_details 'w=1/[\s^2^(Fo^2^)+(0.0878P)^2^] where P=(Fo^2^+2Fc^2^)/3'
_refine_ls_weighting_scheme calc
_refine_ls_wR_factor_gt 0.1593
_refine_ls_wR_factor_ref 0.1754
_reflns_Friedel_coverage 0.000
_reflns_number_gt 1828
_reflns_number_total 3059
_reflns_threshold_expression 'I > 2\s(I)'
_cod_data_source_file d1ce01516h2.cif
_cod_data_source_block 7
_cod_depositor_comments 'Adding full bibliography for 7244056--7244077.cif.'
_cod_original_sg_symbol_H-M 'P 21/c'
_cod_database_code 7244059
_shelx_space_group_comment
;
The symmetry employed for this shelxl refinement is uniquely defined
by the following loop, which should always be used as a source of
symmetry information in preference to the above space-group names.
They are only intended as comments.
;
_shelx_estimated_absorpt_t_min 0.436
_shelx_estimated_absorpt_t_max 0.436

loop_
_space_group_symop_operation_xyz
'x, y, z'
'-x, y+1/2, -z+1/2'
'-x, -y, -z'
'x, -y-1/2, z-1/2'

loop_
_atom_site_label
_atom_site_type_symbol
_atom_site_fract_x
_atom_site_fract_y
_atom_site_fract_z
_atom_site_U_iso_or_equiv
_atom_site_adp_type
_atom_site_occupancy
_atom_site_site_symmetry_order
_atom_site_calc_flag
_atom_site_refinement_flags_posn
_atom_site_refinement_flags_adp
_atom_site_refinement_flags_occupancy
_atom_site_disorder_assembly
_atom_site_disorder_group
S11 S 1.05362(11) 0.84518(5) 0.63606(10) 0.0578(3) Uani 1 1 d . . . . .
S12 S 1.13976(15) 0.84102(5) 0.29503(12) 0.0775(4) Uani 1 1 d . . . . .
O11 O 1.0512(4) 0.87129(15) 0.7797(3) 0.0750(8) Uani 1 1 d . . . . .
O12 O 1.1754(3) 0.79746(14) 0.5985(3) 0.0738(8) Uani 1 1 d . . . . .
N11 N 0.4522(4) 0.7112(2) 0.5081(6) 0.0947(14) Uani 1 1 d D . . . .
H10 H 0.441(6) 0.674(2) 0.457(6) 0.142 Uiso 1 1 d D U . . .
H11 H 0.367(5) 0.735(3) 0.513(6) 0.142 Uiso 1 1 d D U . . .
N12 N 1.0575(3) 0.91454(14) 0.5387(3) 0.0545(7) Uani 1 1 d . . . . .
N13 N 1.0748(3) 0.96833(16) 0.3196(3) 0.0572(7) Uani 1 1 d . . . . .
H17 H 1.049612 1.008163 0.354314 0.086 Uiso 1 1 calc R U . . .
C11 C 0.5917(5) 0.7427(2) 0.5366(5) 0.0669(10) Uani 1 1 d . . . . .
C12 C 0.5996(5) 0.8048(2) 0.6115(5) 0.0673(10) Uani 1 1 d . . . . .
H12 H 0.509044 0.826079 0.641640 0.081 Uiso 1 1 calc R U . . .
C13 C 0.7405(5) 0.83538(18) 0.6416(4) 0.0614(9) Uani 1 1 d . . . . .
H13 H 0.744371 0.877122 0.692021 0.074 Uiso 1 1 calc R U . . .
C14 C 0.8777(4) 0.80450(17) 0.5973(4) 0.0527(8) Uani 1 1 d . . . . .
C15 C 0.8709(4) 0.74288(18) 0.5223(4) 0.0614(9) Uani 1 1 d . . . . .
H15 H 0.961597 0.722378 0.490471 0.074 Uiso 1 1 calc R U . . .
C16 C 0.7305(5) 0.7115(2) 0.4941(5) 0.0673(10) Uani 1 1 d . . . . .
H16 H 0.727439 0.669026 0.446238 0.081 Uiso 1 1 calc R U . . .
C17 C 1.0869(4) 0.91115(17) 0.4003(4) 0.0511(8) Uani 1 1 d . . . . .
C18 C 1.1054(5) 0.9591(2) 0.1770(4) 0.0715(11) Uani 1 1 d . . . . .
H18 H 1.101940 0.995032 0.110278 0.086 Uiso 1 1 calc R U . . .
C19 C 1.1400(6) 0.8941(2) 0.1444(5) 0.0841(13) Uani 1 1 d . . . . .
H19 H 1.161771 0.878647 0.052726 0.101 Uiso 1 1 calc R U . . .
O30 O 0.5019(6) 0.43080(19) 0.6342(5) 0.1294(15) Uani 1 1 d . . . . .
O31 O 0.4601(6) 0.5095(3) 0.7946(6) 0.172(2) Uani 1 1 d . . . . .
C30 C 0.5427(6) 0.4817(3) 0.6973(6) 0.0836(13) Uani 1 1 d . . . . .
C31 C 0.5323(10) 0.5727(5) 0.8451(12) 0.217(6) Uani 1 1 d . . . . .
H31A H 0.475486 0.612773 0.808606 0.261 Uiso 1 1 calc R U . . .
H31B H 0.530714 0.574193 0.948718 0.261 Uiso 1 1 calc R U . . .
C32 C 0.6777(8) 0.5751(4) 0.8011(7) 0.134(2) Uani 1 1 d . . . . .
H32A H 0.749274 0.562694 0.878058 0.160 Uiso 1 1 calc R U . . .
H32B H 0.703251 0.621383 0.767019 0.160 Uiso 1 1 calc R U . . .
C33 C 0.6843(6) 0.5225(3) 0.6812(6) 0.1007(16) Uani 1 1 d . . . . .
H33A H 0.685571 0.545562 0.588847 0.121 Uiso 1 1 calc R U . . .
H33B H 0.775466 0.493263 0.690907 0.121 Uiso 1 1 calc R U . . .

loop_
_atom_site_aniso_label
_atom_site_aniso_U_11
_atom_site_aniso_U_22
_atom_site_aniso_U_33
_atom_site_aniso_U_23
_atom_site_aniso_U_13
_atom_site_aniso_U_12
S11 0.0646(5) 0.0510(5) 0.0575(5) 0.0047(4) -0.0042(4) -0.0014(4)
S12 0.1018(9) 0.0609(6) 0.0703(7) -0.0126(5) 0.0151(6) 0.0113(6)
O11 0.099(2) 0.0773(17) 0.0485(14) 0.0037(13) -0.0081(13) -0.0182(16)
O12 0.0644(17) 0.0623(15) 0.095(2) 0.0087(15) -0.0021(15) 0.0122(13)
N11 0.065(2) 0.086(3) 0.133(4) -0.019(3) 0.001(3) -0.014(2)
N12 0.0648(19) 0.0472(16) 0.0515(17) 0.0019(13) 0.0039(13) -0.0005(13)
N13 0.0691(19) 0.0533(16) 0.0495(16) -0.0010(14) 0.0087(14) -0.0053(14)
C11 0.065(2) 0.059(2) 0.076(3) 0.003(2) 0.001(2) -0.0057(19)
C12 0.063(3) 0.056(2) 0.083(3) -0.001(2) 0.010(2) 0.0067(18)
C13 0.069(2) 0.0459(18) 0.069(2) -0.0060(17) 0.0080(18) 0.0014(17)
C14 0.059(2) 0.0436(17) 0.056(2) 0.0020(15) 0.0035(16) 0.0025(15)
C15 0.065(2) 0.0505(19) 0.069(2) -0.0046(18) 0.0076(19) 0.0054(17)
C16 0.068(2) 0.057(2) 0.077(3) -0.0132(19) 0.005(2) -0.0039(19)
C17 0.0452(18) 0.0518(19) 0.056(2) -0.0016(16) 0.0036(15) -0.0021(14)
C18 0.089(3) 0.074(3) 0.052(2) 0.002(2) 0.012(2) -0.006(2)
C19 0.103(4) 0.086(3) 0.064(3) -0.011(2) 0.019(2) 0.004(3)
O30 0.175(4) 0.079(2) 0.134(3) -0.001(2) -0.034(3) -0.040(3)
O31 0.123(4) 0.188(5) 0.207(5) -0.087(4) 0.053(3) -0.077(4)
C30 0.095(4) 0.071(3) 0.084(3) 0.010(3) -0.019(3) -0.014(3)
C31 0.122(7) 0.219(9) 0.312(13) -0.185(10) 0.042(7) -0.036(7)
C32 0.119(5) 0.149(6) 0.134(5) -0.048(5) 0.009(4) -0.049(5)
C33 0.094(4) 0.115(4) 0.093(4) -0.010(3) 0.003(3) -0.027(3)

loop_
_atom_type_symbol
_atom_type_description
_atom_type_scat_dispersion_real
_atom_type_scat_dispersion_imag
_atom_type_scat_source
C C 0.0181 0.0091 'International Tables Vol C Tables 4.2.6.8 and 6.1.1.4'
H H 0.0000 0.0000 'International Tables Vol C Tables 4.2.6.8 and 6.1.1.4'
N N 0.0311 0.0180 'International Tables Vol C Tables 4.2.6.8 and 6.1.1.4'
O O 0.0492 0.0322 'International Tables Vol C Tables 4.2.6.8 and 6.1.1.4'
S S 0.3331 0.5567 'International Tables Vol C Tables 4.2.6.8 and 6.1.1.4'

loop_
_geom_angle_atom_site_label_1
_geom_angle_atom_site_label_2
_geom_angle_atom_site_label_3
_geom_angle
_geom_angle_site_symmetry_1
_geom_angle_site_symmetry_3
_geom_angle_publ_flag
O11 S11 O12 118.19(19) . . ?
O11 S11 N12 103.96(16) . . ?
O12 S11 N12 111.32(17) . . ?
O11 S11 C14 108.93(18) . . ?
O12 S11 C14 107.61(17) . . ?
N12 S11 C14 106.22(16) . . ?
C17 S12 C19 90.6(2) . . ?
C11 N11 H10 124(4) . . ?
C11 N11 H11 120(4) . . ?
H10 N11 H11 112.2(18) . . ?
C17 N12 S11 121.1(2) . . ?
C17 N13 C18 115.3(3) . . ?
C17 N13 H17 122.3 . . ?
C18 N13 H17 122.3 . . ?
N11 C11 C12 120.9(4) . . ?
N11 C11 C16 120.7(4) . . ?
C12 C11 C16 118.4(4) . . ?
C13 C12 C11 120.4(4) . . ?
C13 C12 H12 119.8 . . ?
C11 C12 H12 119.8 . . ?
C12 C13 C14 120.8(3) . . ?
C12 C13 H13 119.6 . . ?
C14 C13 H13 119.6 . . ?
C15 C14 C13 119.2(4) . . ?
C15 C14 S11 121.4(3) . . ?
C13 C14 S11 119.4(3) . . ?
C16 C15 C14 120.2(4) . . ?
C16 C15 H15 119.9 . . ?
C14 C15 H15 119.9 . . ?
C15 C16 C11 120.9(4) . . ?
C15 C16 H16 119.5 . . ?
C11 C16 H16 119.5 . . ?
N12 C17 N13 119.8(3) . . ?
N12 C17 S12 130.5(3) . . ?
N13 C17 S12 109.6(3) . . ?
C19 C18 N13 113.2(4) . . ?
C19 C18 H18 123.4 . . ?
N13 C18 H18 123.4 . . ?
C18 C19 S12 111.3(3) . . ?
C18 C19 H19 124.4 . . ?
S12 C19 H19 124.4 . . ?
C30 O31 C31 109.9(5) . . ?
O30 C30 O31 121.9(6) . . ?
O30 C30 C33 129.0(6) . . ?
O31 C30 C33 109.1(5) . . ?
C32 C31 O31 109.5(6) . . ?
C32 C31 H31A 109.8 . . ?
O31 C31 H31A 109.8 . . ?
C32 C31 H31B 109.8 . . ?
O31 C31 H31B 109.8 . . ?
H31A C31 H31B 108.2 . . ?
C31 C32 C33 104.8(6) . . ?
C31 C32 H32A 110.8 . . ?
C33 C32 H32A 110.8 . . ?
C31 C32 H32B 110.8 . . ?
C33 C32 H32B 110.8 . . ?
H32A C32 H32B 108.9 . . ?
C30 C33 C32 103.8(5) . . ?
C30 C33 H33A 111.0 . . ?
C32 C33 H33A 111.0 . . ?
C30 C33 H33B 111.0 . . ?
C32 C33 H33B 111.0 . . ?
H33A C33 H33B 109.0 . . ?

loop_
_geom_bond_atom_site_label_1
_geom_bond_atom_site_label_2
_geom_bond_distance
_geom_bond_site_symmetry_2
_geom_bond_publ_flag
S11 O11 1.434(3) . ?
S11 O12 1.443(3) . ?
S11 N12 1.613(3) . ?
S11 C14 1.741(4) . ?
S12 C17 1.733(4) . ?
S12 C19 1.738(5) . ?
N11 C11 1.369(5) . ?
N11 H10 0.86(4) . ?
N11 H11 0.86(4) . ?
N12 C17 1.326(4) . ?
N13 C17 1.335(4) . ?
N13 C18 1.376(4) . ?
N13 H17 0.8600 . ?
C11 C12 1.385(5) . ?
C11 C16 1.403(5) . ?
C12 C13 1.375(5) . ?
C12 H12 0.9300 . ?
C13 C14 1.394(5) . ?
C13 H13 0.9300 . ?
C14 C15 1.376(5) . ?
C15 C16 1.375(5) . ?
C15 H15 0.9300 . ?
C16 H16 0.9300 . ?
C18 C19 1.320(6) . ?
C18 H18 0.9300 . ?
C19 H19 0.9300 . ?
O30 C30 1.191(6) . ?
O31 C30 1.283(6) . ?
O31 C31 1.440(8) . ?
C30 C33 1.463(6) . ?
C31 C32 1.329(9) . ?
C31 H31A 0.9700 . ?
C31 H31B 0.9700 . ?
C32 C33 1.511(7) . ?
C32 H32A 0.9700 . ?
C32 H32B 0.9700 . ?
C33 H33A 0.9700 . ?
C33 H33B 0.9700 . ?

loop_
_geom_hbond_atom_site_label_D
_geom_hbond_atom_site_label_H
_geom_hbond_atom_site_label_A
_geom_hbond_distance_DH
_geom_hbond_distance_HA
_geom_hbond_distance_DA
_geom_hbond_angle_DHA
_geom_hbond_site_symmetry_A
_geom_hbond_publ_flag
N11 H10 O30 0.86(4) 2.24(4) 3.061(6) 158(5) 3_666 yes
N11 H11 O12 0.86(4) 2.21(4) 3.040(5) 161(5) 1_455 yes
N13 H17 S11 0.86 2.95 3.771(3) 159.5 3_776 yes
N13 H17 N12 0.86 2.02 2.858(4) 163.7 3_776 yes
C33 H33A O30 0.97 2.66 3.453(7) 139.5 3_666 yes

loop_
_geom_torsion_atom_site_label_1
_geom_torsion_atom_site_label_2
_geom_torsion_atom_site_label_3
_geom_torsion_atom_site_label_4
_geom_torsion
_geom_torsion_site_symmetry_1
_geom_torsion_site_symmetry_2
_geom_torsion_site_symmetry_3
_geom_torsion_site_symmetry_4
_geom_torsion_publ_flag
O11 S11 N12 C17 168.3(3) . . . . ?
O12 S11 N12 C17 40.0(3) . . . . ?
C14 S11 N12 C17 -76.8(3) . . . . ?
N11 C11 C12 C13 178.9(4) . . . . ?
C16 C11 C12 C13 0.8(6) . . . . ?
C11 C12 C13 C14 0.0(6) . . . . ?
C12 C13 C14 C15 0.2(6) . . . . ?
C12 C13 C14 S11 179.4(3) . . . . ?
O11 S11 C14 C15 -138.8(3) . . . . ?
O12 S11 C14 C15 -9.6(4) . . . . ?
N12 S11 C14 C15 109.7(3) . . . . ?
O11 S11 C14 C13 42.0(3) . . . . ?
O12 S11 C14 C13 171.3(3) . . . . ?
N12 S11 C14 C13 -69.4(3) . . . . ?
C13 C14 C15 C16 -1.4(6) . . . . ?
S11 C14 C15 C16 179.4(3) . . . . ?
C14 C15 C16 C11 2.3(6) . . . . ?
N11 C11 C16 C15 180.0(4) . . . . ?
C12 C11 C16 C15 -1.9(6) . . . . ?
S11 N12 C17 N13 173.6(2) . . . . ?
S11 N12 C17 S12 -5.3(5) . . . . ?
C18 N13 C17 N12 -179.0(3) . . . . ?
C18 N13 C17 S12 0.1(4) . . . . ?
C19 S12 C17 N12 178.3(4) . . . . ?
C19 S12 C17 N13 -0.7(3) . . . . ?
C17 N13 C18 C19 0.8(5) . . . . ?
N13 C18 C19 S12 -1.3(5) . . . . ?
C17 S12 C19 C18 1.1(4) . . . . ?
C31 O31 C30 O30 -176.0(7) . . . . ?
C31 O31 C30 C33 3.6(9) . . . . ?
C30 O31 C31 C32 -14.2(12) . . . . ?
O31 C31 C32 C33 17.5(11) . . . . ?
O30 C30 C33 C32 -173.8(6) . . . . ?
O31 C30 C33 C32 6.6(7) . . . . ?
C31 C32 C33 C30 -14.9(9) . . . . ?
